data_7113163
loop_
_publ_author_name
'Liu, Kuan-Miao'
'Chau, Chi-Min'
'Sha, Chin-Kang'

_publ_section_title
;
 Intermolecular radical addition reactions of \a-iodo cycloalkenones and a
 synthetic study of the formal synthesis of enantiopure fawcettimine
;
_journal_coden_ASTM CHCOFS
_journal_issue 1
_journal_name_full
;
 Chemical Communications (Cambridge, United Kingdom)
;
_journal_page_first 91
_journal_page_last 93
_journal_paper_doi 10.1039/b714078a
_journal_year 2008
_chemical_formula_sum 'C17 H27 N O Si'
_chemical_formula_weight 289.49
_space_group_IT_number 14
_symmetry_cell_setting monoclinic
_symmetry_space_group_name_Hall '-P 2ybc'
_symmetry_space_group_name_H-M 'P 1 21/c 1'
_atom_sites_solution_hydrogens geom
_atom_sites_solution_primary direct
_atom_sites_solution_secondary difmap
_audit_creation_method SHELXL-97
_cell_angle_alpha 90.00
_cell_angle_beta 95.921(2)
_cell_angle_gamma 90.00
_cell_formula_units_Z 4
_cell_length_a 11.6687(8)
_cell_length_b 12.3423(9)
_cell_length_c 12.2850(9)
_cell_measurement_reflns_used 5012
_cell_measurement_temperature 296(2)
_cell_measurement_theta_max 25
_cell_measurement_theta_min 2.5
_cell_volume 1759.8(2)
_computing_cell_refinement 'Bruker SMART'
_computing_data_collection 'Bruker SMART'
_computing_data_reduction 'Bruker SHELXTL'
_computing_molecular_graphics 'Bruker SHELXTL'
_computing_publication_material 'Bruker SHELXTL'
_computing_structure_refinement 'SHELXL-97 (Sheldrick, 1997)'
_computing_structure_solution 'SHELXS-97 (Sheldrick, 1990)'
_diffrn_ambient_temperature 296(2)
_diffrn_measured_fraction_theta_full 0.898
_diffrn_measured_fraction_theta_max 0.898
_diffrn_measurement_device_type 'CCD area detector'
_diffrn_measurement_method 'phi and omega scans'
_diffrn_radiation_monochromator graphite
_diffrn_radiation_source 'fine-focus sealed tube'
_diffrn_radiation_type MoK\a
_diffrn_radiation_wavelength 0.71073
_diffrn_reflns_av_R_equivalents 0.0201
_diffrn_reflns_av_sigmaI/netI 0.0213
_diffrn_reflns_limit_h_max 10
_diffrn_reflns_limit_h_min -14
_diffrn_reflns_limit_k_max 15
_diffrn_reflns_limit_k_min -16
_diffrn_reflns_limit_l_max 15
_diffrn_reflns_limit_l_min -13
_diffrn_reflns_number 10218
_diffrn_reflns_theta_full 28.26
_diffrn_reflns_theta_max 28.26
_diffrn_reflns_theta_min 1.75
_exptl_absorpt_coefficient_mu 0.131
_exptl_absorpt_correction_T_max 0.98096
_exptl_absorpt_correction_T_min 0.88685
_exptl_absorpt_correction_type empirical
_exptl_crystal_colour Colourless
_exptl_crystal_density_diffrn 1.093
_exptl_crystal_density_meas ?
_exptl_crystal_density_method 'not measured'
_exptl_crystal_description Columnar
_exptl_crystal_F_000 632
_exptl_crystal_size_max 0.7
_exptl_crystal_size_mid 0.5
_exptl_crystal_size_min 0.4
_refine_diff_density_max 0.278
_refine_diff_density_min -0.181
_refine_diff_density_rms 0.040
_refine_ls_extinction_method none
_refine_ls_goodness_of_fit_ref 1.056
_refine_ls_hydrogen_treatment constr
_refine_ls_matrix_type full
_refine_ls_number_parameters 181
_refine_ls_number_reflns 3920
_refine_ls_number_restraints 0
_refine_ls_restrained_S_all 1.056
_refine_ls_R_factor_all 0.0577
_refine_ls_R_factor_gt 0.0463
_refine_ls_shift/su_max 0.000
_refine_ls_shift/su_mean 0.000
_refine_ls_structure_factor_coef Fsqd
_refine_ls_weighting_details 'calc w=1/[\s^2^(Fo^2^)+(0.0839P)^2^+0.1976P] where P=(Fo^2^+2Fc^2^)/3'
_refine_ls_weighting_scheme calc
_refine_ls_wR_factor_gt 0.1348
_refine_ls_wR_factor_ref 0.1435
_reflns_number_gt 3064
_reflns_number_total 3920
_reflns_threshold_expression >2sigma(I)
_cod_duplicate_entry 7102771
_cod_data_source_file b714078a.txt
_cod_data_source_block jn20m
_cod_depositor_comments
;
The following automatic conversions were performed:

'_symmetry_cell_setting' value 'Monoclinic' changed to 'monoclinic'
according to
/usr/data/users/saulius/automatic-downloads/retrospective/RSC/lib/dictionaries/cif_core.dic
dictionary named 'cif_core.dic' version 2.4.2 from 2011-04-26.

Automatic conversion script
Id: cif_fix_values 2281 2013-09-26 08:29:07Z andrius 

The following automatic conversions were performed:

'_exptl_crystal_density_meas' value 'not measured' was changed to '?'
- the value is perceived as not measured.

Automatic conversion script
Id: cif_fix_values 3008 2015-01-20 13:52:24Z robertas 
;
_cod_original_sg_symbol_H-M P2(1)/c
_cod_database_code 7113163

loop_
_symmetry_equiv_pos_as_xyz
'x, y, z'
'-x, y+1/2, -z+1/2'
'-x, -y, -z'
'x, -y-1/2, z-1/2'

loop_
_atom_site_label
_atom_site_type_symbol
_atom_site_fract_x
_atom_site_fract_y
_atom_site_fract_z
_atom_site_U_iso_or_equiv
_atom_site_adp_type
_atom_site_occupancy
_atom_site_symmetry_multiplicity
_atom_site_calc_flag
Si1 Si 0.11459(4) 0.21744(4) 0.28183(4) 0.05530(17) Uani 1 1 d
O1 O 0.43214(10) 0.36205(10) 0.58786(9) 0.0569(3) Uani 1 1 d
N1 N 0.24742(16) -0.06355(14) 0.41648(19) 0.0904(6) Uani 1 1 d
C1 C 0.44350(13) 0.14973(11) 0.44326(12) 0.0449(3) Uani 1 1 d
C2 C 0.33656(12) 0.12047(11) 0.36502(12) 0.0433(3) Uani 1 1 d
C3A C 0.34075(12) 0.31525(11) 0.37034(11) 0.0409(3) Uani 1 1 d
C3 C 0.25582(12) 0.21923(11) 0.37384(12) 0.0421(3) Uani 1 1 d
C4 C 0.36219(15) 0.36041(13) 0.25706(13) 0.0537(4) Uani 1 1 d
C5 C 0.49020(14) 0.38778(14) 0.26843(13) 0.0540(4) Uani 1 1 d
C5A C 0.54370(13) 0.29041(12) 0.33131(12) 0.0458(3) Uani 1 1 d
C6 C 0.67137(14) 0.29728(14) 0.37292(14) 0.0547(4) Uani 1 1 d
C7 C 0.69695(13) 0.37237(13) 0.47050(14) 0.0521(4) Uani 1 1 d
C8 C 0.62791(14) 0.33356(13) 0.56240(13) 0.0521(4) Uani 1 1 d
C9 C 0.50149(13) 0.32756(11) 0.52922(11) 0.0416(3) Uani 1 1 d
C9A C 0.46131(11) 0.27189(11) 0.42073(11) 0.0381(3) Uani 1 1 d
C10 C 0.28603(15) 0.01661(13) 0.39340(16) 0.0580(4) Uani 1 1 d
C11 C 0.13376(18) 0.1459(2) 0.15142(18) 0.0868(7) Uani 1 1 d
C12 C 0.0605(2) 0.35634(19) 0.2565(3) 0.1127(11) Uani 1 1 d
C13 C 0.00795(17) 0.14259(18) 0.3549(2) 0.0815(6) Uani 1 1 d
C14 C 0.82523(15) 0.37430(18) 0.51077(19) 0.0746(6) Uani 1 1 d
H1A H 0.3163 0.3755 0.4168 0.080 Uiso 1 1 d
H2A H 0.3423 0.3080 0.2011 0.080 Uiso 1 1 d
H2B H 0.3121 0.4210 0.2342 0.080 Uiso 1 1 d
H3A H 0.5208 0.3983 0.1995 0.080 Uiso 1 1 d
H3B H 0.5030 0.4559 0.3104 0.080 Uiso 1 1 d
H4A H 0.5304 0.2303 0.2824 0.080 Uiso 1 1 d
H5A H 0.7098 0.3178 0.3141 0.080 Uiso 1 1 d
H5B H 0.6970 0.2256 0.3978 0.080 Uiso 1 1 d
H6A H 0.6734 0.4455 0.4484 0.080 Uiso 1 1 d
H7A H 0.6391 0.3743 0.6204 0.080 Uiso 1 1 d
H7B H 0.6527 0.2611 0.5847 0.080 Uiso 1 1 d
H10A H 0.5161 0.1057 0.4339 0.080 Uiso 1 1 d
H10B H 0.4262 0.1403 0.5185 0.080 Uiso 1 1 d
H11A H 0.3584 0.1136 0.2961 0.080 Uiso 1 1 d
H12A H 0.2353 0.2150 0.4432 0.080 Uiso 1 1 d
H13A H 0.1044 0.3895 0.2109 0.080 Uiso 1 1 d
H13B H -0.0169 0.3556 0.2157 0.080 Uiso 1 1 d
H13C H 0.0674 0.3990 0.3163 0.080 Uiso 1 1 d
H14A H 0.0592 0.1433 0.1021 0.080 Uiso 1 1 d
H14B H 0.2043 0.1616 0.1218 0.080 Uiso 1 1 d
H14C H 0.1531 0.0765 0.1723 0.080 Uiso 1 1 d
H15A H -0.0606 0.1458 0.3190 0.080 Uiso 1 1 d
H15B H 0.0417 0.0669 0.3699 0.080 Uiso 1 1 d
H15C H -0.0050 0.1729 0.4224 0.080 Uiso 1 1 d
H16A H 0.8710 0.4001 0.4535 0.080 Uiso 1 1 d
H16B H 0.8539 0.3019 0.5402 0.080 Uiso 1 1 d
H16C H 0.8355 0.4213 0.5707 0.080 Uiso 1 1 d

loop_
_atom_site_aniso_label
_atom_site_aniso_U_11
_atom_site_aniso_U_22
_atom_site_aniso_U_33
_atom_site_aniso_U_23
_atom_site_aniso_U_13
_atom_site_aniso_U_12
Si1 0.0381(2) 0.0547(3) 0.0715(3) -0.0043(2) -0.0019(2) 0.00240(17)
O1 0.0543(7) 0.0729(8) 0.0439(6) -0.0130(5) 0.0069(5) 0.0051(5)
N1 0.0789(12) 0.0481(9) 0.1435(19) 0.0170(10) 0.0078(11) -0.0063(8)
C1 0.0468(8) 0.0402(7) 0.0465(8) 0.0017(6) -0.0005(6) 0.0040(6)
C2 0.0444(8) 0.0376(7) 0.0478(8) -0.0037(6) 0.0035(6) 0.0014(6)
C3A 0.0429(7) 0.0377(7) 0.0408(7) -0.0019(5) -0.0015(5) 0.0026(5)
C3 0.0420(7) 0.0392(7) 0.0454(8) -0.0029(6) 0.0056(6) 0.0027(6)
C4 0.0561(9) 0.0542(9) 0.0477(8) 0.0087(7) -0.0091(7) -0.0055(7)
C5 0.0576(9) 0.0606(9) 0.0424(8) 0.0087(7) -0.0021(6) -0.0123(7)
C5A 0.0483(8) 0.0508(8) 0.0385(7) -0.0052(6) 0.0053(6) -0.0020(6)
C6 0.0463(9) 0.0661(10) 0.0529(9) -0.0015(7) 0.0112(7) 0.0012(7)
C7 0.0413(8) 0.0515(9) 0.0620(10) 0.0007(7) -0.0029(7) -0.0006(6)
C8 0.0482(9) 0.0613(9) 0.0449(8) -0.0085(7) -0.0046(6) 0.0020(7)
C9 0.0480(8) 0.0404(7) 0.0359(7) -0.0010(6) 0.0021(6) 0.0009(6)
C9A 0.0392(7) 0.0383(7) 0.0359(7) -0.0014(5) 0.0007(5) 0.0016(5)
C10 0.0531(9) 0.0437(8) 0.0764(11) -0.0003(8) 0.0029(8) 0.0034(7)
C11 0.0551(11) 0.133(2) 0.0694(13) -0.0177(12) -0.0089(9) -0.0089(11)
C12 0.0625(14) 0.0721(14) 0.196(3) 0.0219(16) -0.0252(16) 0.0119(11)
C13 0.0498(10) 0.0871(14) 0.1097(17) -0.0163(12) 0.0182(10) -0.0090(9)
C14 0.0454(10) 0.0868(14) 0.0885(15) 0.0036(11) -0.0074(9) -0.0060(9)

loop_
_atom_type_symbol
_atom_type_description
_atom_type_scat_dispersion_real
_atom_type_scat_dispersion_imag
_atom_type_scat_source
C C 0.0033 0.0016 'International Tables Vol C Tables 4.2.6.8 and 6.1.1.4'
H H 0.0000 0.0000 'International Tables Vol C Tables 4.2.6.8 and 6.1.1.4'
N N 0.0061 0.0033 'International Tables Vol C Tables 4.2.6.8 and 6.1.1.4'
O O 0.0106 0.0060 'International Tables Vol C Tables 4.2.6.8 and 6.1.1.4'
Si Si 0.0817 0.0704 'International Tables Vol C Tables 4.2.6.8 and 6.1.1.4'

loop_
_geom_angle_atom_site_label_1
_geom_angle_atom_site_label_2
_geom_angle_atom_site_label_3
_geom_angle
C12 Si1 C13 108.08(12)
C12 Si1 C11 111.40(15)
C13 Si1 C11 109.07(11)
C12 Si1 C3 110.53(9)
C13 Si1 C3 107.57(9)
C11 Si1 C3 110.09(8)
C2 C1 C9A 103.41(11)
C2 C1 H10A 115.7
C9A C1 H10A 111.6
C2 C1 H10B 109.3
C9A C1 H10B 109.3
H10A C1 H10B 107.4
C10 C2 C1 112.13(13)
C10 C2 C3 114.07(12)
C1 C2 C3 103.38(11)
C10 C2 H11A 107.2
C1 C2 H11A 108.4
C3 C2 H11A 111.6
C4 C3A C3 117.72(12)
C4 C3A C9A 104.86(12)
C3 C3A C9A 106.14(11)
C4 C3A H1A 109.2
C3 C3A H1A 109.5
C9A C3A H1A 109.0
C3A C3 C2 101.80(11)
C3A C3 Si1 120.72(10)
C2 C3 Si1 116.43(9)
C3A C3 H12A 107.5
C2 C3 H12A 104.0
Si1 C3 H12A 105.1
C5 C4 C3A 104.24(12)
C5 C4 H2A 112.3
C3A C4 H2A 110.8
C5 C4 H2B 114.2
C3A C4 H2B 112.9
H2A C4 H2B 102.6
C4 C5 C5A 102.57(12)
C4 C5 H3A 113.5
C5A C5 H3A 112.5
C4 C5 H3B 109.3
C5A C5 H3B 111.9
H3A C5 H3B 107.1
C6 C5A C5 117.36(13)
C6 C5A C9A 115.22(12)
C5 C5A C9A 102.92(12)
C6 C5A H4A 110.0
C5 C5A H4A 105.2
C9A C5A H4A 105.0
C7 C6 C5A 113.78(13)
C7 C6 H5A 112.2
C5A C6 H5A 106.8
C7 C6 H5B 106.1
C5A C6 H5B 108.2
H5A C6 H5B 109.7
C6 C7 C14 111.78(15)
C6 C7 C8 108.39(13)
C14 C7 C8 109.81(14)
C6 C7 H6A 108.6
C14 C7 H6A 108.4
C8 C7 H6A 109.9
C9 C8 C7 113.28(12)
C9 C8 H7A 108.3
C7 C8 H7A 112.1
C9 C8 H7B 106.8
C7 C8 H7B 109.4
H7A C8 H7B 106.6
O1 C9 C8 121.42(13)
O1 C9 C9A 120.74(13)
C8 C9 C9A 117.78(12)
C9 C9A C5A 113.25(11)
C9 C9A C1 108.41(11)
C5A C9A C1 111.98(11)
C9 C9A C3A 111.83(11)
C5A C9A C3A 105.44(11)
C1 C9A C3A 105.69(11)
N1 C10 C2 179.3(2)
Si1 C11 H14A 111.1
Si1 C11 H14B 114.6
H14A C11 H14B 120.2
Si1 C11 H14C 104.5
H14A C11 H14C 108.1
H14B C11 H14C 95.7
Si1 C12 H13A 108.9
Si1 C12 H13B 110.9
H13A C12 H13B 103.8
Si1 C12 H13C 114.0
H13A C12 H13C 103.5
H13B C12 H13C 114.8
Si1 C13 H15A 111.0
Si1 C13 H15B 106.1
H15A C13 H15B 116.6
Si1 C13 H15C 114.1
H15A C13 H15C 101.9
H15B C13 H15C 107.4
C7 C14 H16A 111.2
C7 C14 H16B 112.3
H16A C14 H16B 111.1
C7 C14 H16C 107.8
H16A C14 H16C 109.3
H16B C14 H16C 104.9

loop_
_geom_bond_atom_site_label_1
_geom_bond_atom_site_label_2
_geom_bond_distance
Si1 C12 1.842(2)
Si1 C13 1.854(2)
Si1 C11 1.863(2)
Si1 C3 1.9000(15)
O1 C9 1.2146(18)
N1 C10 1.135(2)
C1 C2 1.537(2)
C1 C9A 1.5508(19)
C1 H10A 1.0229
C1 H10B 0.9736
C2 C10 1.468(2)
C2 C3 1.5513(19)
C2 H11A 0.9127
C3A C4 1.543(2)
C3A C3 1.548(2)
C3A C9A 1.5713(19)
C3A H1A 0.9962
C3 H12A 0.9104
C4 C5 1.524(2)
C4 H2A 0.9550
C4 H2B 0.9724
C5 C5A 1.527(2)
C5 H3A 0.9617
C5 H3B 0.9901
C5A C6 1.527(2)
C5A C9A 1.549(2)
C5A H4A 0.9566
C6 C7 1.520(2)
C6 H5A 0.9247
C6 H5B 0.9732
C7 C14 1.527(2)
C7 C8 1.530(2)
C7 H6A 0.9737
C8 C9 1.491(2)
C8 H7A 0.8707
C8 H7B 0.9703
C9 C9A 1.5295(18)
C11 H14A 1.0075
C11 H14B 0.9541
C11 H14C 0.9157
C12 H13A 0.8951
C12 H13B 0.9868
C12 H13C 0.9011
C13 H15A 0.8741
C13 H15B 1.0231
C13 H15C 0.9356
C14 H16A 0.9789
C14 H16B 1.0083
C14 H16C 0.9355
